data_7013335
loop_
_publ_author_name
'Yamamoto, Yasuhiro'
'Sakamoto, Shinobu'
'Ohki, Yuka'
'Usuzawa, Akihiro'
'Fujita, Masanori'
'Mochida, Tomoyuki'

_publ_section_title
;
 Preparation and characterization of rhodium(iii), iridium(iii) and
 ruthenium(ii) bearing 1,3- or 1,4-dithianesElectronic supplementary
 information (ESI) available: Crystal data and ORTEP figures for 2b,
 2ab and 3c and further experimental details. See
 http://www.rsc.org/suppdata/dt/b3/b306496d/
;
_journal_issue 18
_journal_name_full 'Dalton Transactions'
_journal_page_first 3534
_journal_paper_doi 10.1039/b306496d
_journal_year 2003
_chemical_formula_sum 'C25 H40 Cl6 Ir2 S2'
_chemical_formula_weight 1001.87
_space_group_IT_number 2
_symmetry_cell_setting triclinic
_symmetry_Int_Tables_number 2
_symmetry_space_group_name_Hall '-P 1'
_symmetry_space_group_name_H-M 'P -1'
_audit_creation_date 'Tue Jul  8 00:28:13 2003'
_audit_creation_method 'from TEXRAY.INF file'
_cell_angle_alpha 93.51(1)
_cell_angle_beta 103.30(1)
_cell_angle_gamma 97.10(1)
_cell_formula_units_Z 2
_cell_length_a 9.597(2)
_cell_length_b 20.341(3)
_cell_length_c 8.471(1)
_cell_measurement_reflns_used 25
_cell_measurement_temperature 299.2
_cell_measurement_theta_max 15.0
_cell_measurement_theta_min 14.9
_cell_volume 1590.1(5)
_computing_cell_refinement 'MSC/AFC Diffractometer Control'
_computing_data_collection 'MSC/AFC Diffractometer Control'
_computing_data_reduction teXsan
_computing_publication_material teXsan
_computing_structure_refinement teXsan
_computing_structure_solution 'DIRDIF92 (PATTY)'
_diffrn_ambient_temperature 299.2
_diffrn_measurement_device_type 'Rigaku AFC5S'
_diffrn_measurement_method \w-2\q
_diffrn_orient_matrix_UB_11 0.05542
_diffrn_orient_matrix_UB_12 0.04111
_diffrn_orient_matrix_UB_13 0.06738
_diffrn_orient_matrix_UB_21 -0.07424
_diffrn_orient_matrix_UB_22 0.02674
_diffrn_orient_matrix_UB_23 -0.05595
_diffrn_orient_matrix_UB_31 -0.05582
_diffrn_orient_matrix_UB_32 -0.00840
_diffrn_orient_matrix_UB_33 0.08469
_diffrn_radiation_detector 'scintillation counter'
_diffrn_radiation_monochromator graphite
_diffrn_radiation_source 'Rigaku sealed tube'
_diffrn_radiation_type 'Mo K\a'
_diffrn_radiation_wavelength 0.7107
_diffrn_reflns_av_R_equivalents 0.019
_diffrn_reflns_av_sigmaI/netI 0.043
_diffrn_reflns_limit_h_max 11
_diffrn_reflns_limit_h_min 0
_diffrn_reflns_limit_k_max 23
_diffrn_reflns_limit_k_min -24
_diffrn_reflns_limit_l_max 9
_diffrn_reflns_limit_l_min -10
_diffrn_reflns_number 5962
_diffrn_reflns_reduction_process 'Lp corrections applied'
_diffrn_reflns_theta_max 25.00
_diffrn_reflns_theta_min 2.03
_diffrn_standards_decay_% 1.96
_diffrn_standards_interval_count 200
_diffrn_standards_number 3
_exptl_absorpt_coefficient_mu 9.034
_exptl_absorpt_correction_T_max 0.999
_exptl_absorpt_correction_T_min 0.380
_exptl_absorpt_correction_type psi-scan
_exptl_absorpt_process_details '(North, Phillips & Mathews, 1968)'
_exptl_crystal_colour yellow
_exptl_crystal_density_diffrn 2.092
_exptl_crystal_density_method 'not measured'
_exptl_crystal_description prismatic
_exptl_crystal_F_000 956.00
_exptl_crystal_size_max 0.400
_exptl_crystal_size_mid 0.400
_exptl_crystal_size_min 0.150
_refine_diff_density_max 2.80
_refine_diff_density_min -2.20
_refine_ls_extinction_method none
_refine_ls_goodness_of_fit_ref 1.425
_refine_ls_hydrogen_treatment noref
_refine_ls_matrix_type full
_refine_ls_number_constraints 0
_refine_ls_number_parameters 266
_refine_ls_number_reflns 4335
_refine_ls_number_restraints 0
_refine_ls_R_factor_all 0.0585
_refine_ls_R_factor_gt 0.0585
_refine_ls_shift/su_max 0.0170
_refine_ls_shift/su_mean 0.0005
_refine_ls_structure_factor_coef F
_refine_ls_weighting_details 'w = 1/[\s^2^(Fo) + 0.00563|Fo|^2^]'
_refine_ls_weighting_scheme calc
_refine_ls_wR_factor_gt 0.1161
_refine_ls_wR_factor_ref 0.1160
_reflns_number_gt 4335
_reflns_number_total 5599
_reflns_threshold_expression >3.0sigma(I)
_cod_data_source_file b306496d.txt
_cod_data_source_block afc5s.xtl_master_file_b
_cod_depositor_comments
;
The following automatic conversions were performed:
'_reflns_observed_expression' tag replaced with
'_reflns_threshold_expression' tag as specified in the replacement
file
'cod-tools/trunk/perl-scripts/inputs/replacement_tags.lst'.

'_atom_type_scat_imag'
tag replaced with '_atom_type_scat_dispersion_imag' tag as specified
in the replacement file
'cod-tools/trunk/perl-scripts/inputs/replacement_tags.lst'.

Automatic conversion script
Id: cif_correct_tags 3137 2015-03-23 15:08:43Z antanas 
;
_cod_original_cell_volume 1590.1(4)
_cod_original_sg_symbol_H-M 'P -1         '
_cod_original_formula_sum 'C25 H40 Cl6 Ir2 S2 '
_cod_database_code 7013335

loop_
_symmetry_equiv_pos_as_xyz
x,y,z
-x,-y,-z

loop_
_atom_site_label
_atom_site_type_symbol
_atom_site_fract_x
_atom_site_fract_y
_atom_site_fract_z
_atom_site_U_iso_or_equiv
_atom_site_adp_type
_atom_site_occupancy
_atom_site_calc_flag
_atom_site_refinement_flags
_atom_site_disorder_assembly
_atom_site_disorder_group
Ir(1) Ir 0.16988(6) 0.35195(3) 0.41374(7) 0.0270(2) Uani 1.00 d . . .
Ir(2) Ir -0.26453(7) 0.11095(3) -0.14477(7) 0.0288(2) Uani 1.00 d . . .
Cl(1) Cl 0.1699(6) 0.2479(3) 0.5329(6) 0.048(1) Uani 1.00 d . . .
Cl(2) Cl 0.4261(5) 0.3578(3) 0.4371(6) 0.048(1) Uani 1.00 d . . .
Cl(3) Cl -0.1527(7) 0.0594(3) 0.0909(6) 0.056(2) Uani 1.00 d . . .
Cl(4) Cl -0.3724(5) 0.1742(3) 0.0365(6) 0.049(1) Uani 1.00 d . . .
Cl(5) Cl 0.6948(7) 0.3279(4) 0.8178(8) 0.072(2) Uani 1.00 d . . .
Cl(6) Cl 0.5010(9) 0.3668(5) 1.0113(10) 0.096(3) Uani 1.00 d . . .
S(1) S 0.1358(4) 0.2944(2) 0.1547(5) 0.029(1) Uani 1.00 d . . .
S(2) S -0.0611(4) 0.1949(2) -0.0893(5) 0.029(1) Uani 1.00 d . . .
C(1) C 0.025(2) 0.4167(9) 0.324(2) 0.031(5) Uani 1.00 d . . .
C(2) C -0.036(2) 0.3827(9) 0.439(2) 0.034(5) Uani 1.00 d . . .
C(3) C 0.080(2) 0.402(1) 0.588(2) 0.038(5) Uani 1.00 d . . .
C(4) C 0.191(2) 0.4429(10) 0.577(2) 0.040(5) Uani 1.00 d . . .
C(5) C 0.166(2) 0.4583(9) 0.392(2) 0.039(5) Uani 1.00 d . . .
C(6) C -0.058(2) 0.423(2) 0.145(3) 0.10(1) Uani 1.00 d . . .
C(7) C -0.182(2) 0.338(2) 0.424(3) 0.072(8) Uani 1.00 d . . .
C(8) C 0.073(3) 0.372(1) 0.757(3) 0.072(9) Uani 1.00 d . . .
C(9) C 0.322(3) 0.475(1) 0.690(3) 0.068(8) Uani 1.00 d . . .
C(10) C 0.248(3) 0.502(1) 0.314(3) 0.068(8) Uani 1.00 d . . .
C(11) C -0.025(2) 0.2330(9) 0.115(2) 0.031(5) Uani 1.00 d . . .
C(12) C 0.094(2) 0.154(1) -0.066(2) 0.047(6) Uani 1.00 d . . .
C(13) C 0.239(2) 0.1989(9) -0.015(2) 0.034(5) Uani 1.00 d . . .
C(14) C 0.263(2) 0.2359(9) 0.156(2) 0.034(5) Uani 1.00 d . . .
C(15) C -0.262(3) 0.037(2) -0.326(3) 0.072(7) Uiso 1.00 d . . .
C(16) C -0.407(3) 0.031(2) -0.277(3) 0.070(7) Uiso 1.00 d . . .
C(17) C -0.474(2) 0.077(1) -0.312(3) 0.050(5) Uiso 1.00 d . . .
C(18) C -0.411(3) 0.119(2) -0.376(4) 0.088(9) Uiso 1.00 d . . .
C(19) C -0.277(2) 0.105(1) -0.395(3) 0.048(5) Uiso 1.00 d . . .
C(20) C -0.156(9) -0.021(5) -0.325(10) 0.273(8) Uiso 1.00 d . . .
C(21) C -0.527(6) -0.005(3) -0.180(7) 0.17(1) Uiso 1.00 d . . .
C(22) C -0.621(7) 0.095(3) -0.295(8) 0.21(1) Uiso 1.00 d . . .
C(23) C -0.436(5) 0.186(2) -0.457(5) 0.13(1) Uiso 1.00 d . . .
C(24) C -0.188(7) 0.137(4) -0.480(9) 0.22(1) Uiso 1.00 d . . .
C(25) C 0.520(3) 0.316(1) 0.852(3) 0.064(8) Uani 1.00 d . . .
H(1) H -0.0786 0.4670 0.1344 0.1144 Uiso 1.00 calc . . .
H(2) H 0.0001 0.4121 0.0727 0.1144 Uiso 1.00 calc . . .
H(3) H -0.1459 0.3928 0.1191 0.1144 Uiso 1.00 calc . . .
H(4) H -0.2344 0.3573 0.4921 0.0869 Uiso 1.00 calc . . .
H(5) H -0.2361 0.3329 0.3145 0.0869 Uiso 1.00 calc . . .
H(6) H -0.1635 0.2951 0.4578 0.0869 Uiso 1.00 calc . . .
H(7) H 0.0792 0.4073 0.8382 0.0863 Uiso 1.00 calc . . .
H(8) H -0.0164 0.3436 0.7430 0.0863 Uiso 1.00 calc . . .
H(9) H 0.1507 0.3475 0.7883 0.0863 Uiso 1.00 calc . . .
H(10) H 0.3760 0.4425 0.7390 0.0811 Uiso 1.00 calc . . .
H(11) H 0.3784 0.5022 0.6337 0.0811 Uiso 1.00 calc . . .
H(12) H 0.2978 0.5023 0.7729 0.0811 Uiso 1.00 calc . . .
H(13) H 0.3342 0.5215 0.3907 0.0816 Uiso 1.00 calc . . .
H(14) H 0.2723 0.4775 0.2273 0.0816 Uiso 1.00 calc . . .
H(15) H 0.1936 0.5355 0.2729 0.0816 Uiso 1.00 calc . . .
H(16) H -0.0105 0.2000 0.1892 0.0374 Uiso 1.00 calc . . .
H(17) H -0.1051 0.2541 0.1284 0.0374 Uiso 1.00 calc . . .
H(18) H 0.0908 0.1235 0.0149 0.0563 Uiso 1.00 calc . . .
H(19) H 0.0902 0.1299 -0.1668 0.0563 Uiso 1.00 calc . . .
H(20) H 0.3146 0.1725 -0.0134 0.0414 Uiso 1.00 calc . . .
H(21) H 0.2428 0.2307 -0.0915 0.0414 Uiso 1.00 calc . . .
H(22) H 0.3587 0.2592 0.1875 0.0410 Uiso 1.00 calc . . .
H(23) H 0.2502 0.2044 0.2316 0.0410 Uiso 1.00 calc . . .
H(24) H -0.2079 -0.0591 -0.3953 0.3280 Uiso 1.00 calc . . .
H(25) H -0.0736 -0.0047 -0.3618 0.3280 Uiso 1.00 calc . . .
H(26) H -0.1266 -0.0338 -0.2175 0.3280 Uiso 1.00 calc . . .
H(27) H -0.5332 0.0248 -0.0925 0.2078 Uiso 1.00 calc . . .
H(28) H -0.6187 -0.0156 -0.2544 0.2078 Uiso 1.00 calc . . .
H(29) H -0.4957 -0.0447 -0.1394 0.2078 Uiso 1.00 calc . . .
H(30) H -0.6068 0.1358 -0.2297 0.2537 Uiso 1.00 calc . . .
H(31) H -0.6799 0.0984 -0.3993 0.2537 Uiso 1.00 calc . . .
H(32) H -0.6665 0.0607 -0.2440 0.2537 Uiso 1.00 calc . . .
H(33) H -0.3613 0.2208 -0.4035 0.1541 Uiso 1.00 calc . . .
H(34) H -0.4358 0.1804 -0.5690 0.1541 Uiso 1.00 calc . . .
H(35) H -0.5269 0.1979 -0.4472 0.1541 Uiso 1.00 calc . . .
H(36) H -0.1043 0.1163 -0.4723 0.2648 Uiso 1.00 calc . . .
H(37) H -0.2381 0.1363 -0.5907 0.2648 Uiso 1.00 calc . . .
H(38) H -0.1607 0.1824 -0.4344 0.2648 Uiso 1.00 calc . . .
H(39) H 0.4538 0.3250 0.7567 0.0769 Uiso 1.00 calc . . .
H(40) H 0.4985 0.2715 0.8739 0.0769 Uiso 1.00 calc . . .

loop_
_atom_site_aniso_label
_atom_site_aniso_U_11
_atom_site_aniso_U_22
_atom_site_aniso_U_33
_atom_site_aniso_U_12
_atom_site_aniso_U_13
_atom_site_aniso_U_23
Ir(1) 0.0240(4) 0.0305(5) 0.0248(4) -0.0003(3) 0.0050(3) 0.0010(3)
Ir(2) 0.0299(4) 0.0294(5) 0.0252(4) -0.0010(3) 0.0065(3) -0.0011(3)
Cl(1) 0.065(3) 0.039(3) 0.042(3) 0.006(2) 0.010(2) 0.017(2)
Cl(2) 0.023(2) 0.063(4) 0.054(3) 0.006(2) 0.007(2) -0.015(2)
Cl(3) 0.074(4) 0.050(4) 0.040(3) 0.008(3) 0.006(3) 0.014(2)
Cl(4) 0.030(2) 0.074(4) 0.041(2) 0.002(2) 0.013(2) -0.009(2)
Cl(5) 0.060(4) 0.089(5) 0.064(4) -0.007(3) 0.017(3) 0.020(4)
Cl(6) 0.094(5) 0.106(7) 0.080(5) 0.035(5) -0.001(4) -0.016(5)
S(1) 0.023(2) 0.033(3) 0.029(2) -0.002(2) 0.006(2) -0.002(2)
S(2) 0.024(2) 0.032(2) 0.027(2) -0.002(2) 0.004(2) -0.003(2)
C(1) 0.05(1) 0.03(1) 0.014(7) 0.016(8) 0.015(7) -0.008(7)
C(2) 0.014(7) 0.020(9) 0.07(1) 0.004(6) 0.014(8) -0.002(8)
C(3) 0.06(1) 0.04(1) 0.028(9) 0.029(10) 0.024(9) -0.003(8)
C(4) 0.04(1) 0.04(1) 0.038(10) 0.010(9) 0.013(8) -0.030(9)
C(5) 0.07(1) 0.013(9) 0.039(10) -0.009(8) 0.028(9) -0.006(7)
C(6) 0.03(1) 0.18(4) 0.06(1) 0.00(2) -0.01(1) 0.05(2)
C(7) 0.04(1) 0.12(2) 0.05(1) -0.04(1) 0.03(1) -0.02(1)
C(8) 0.10(2) 0.06(2) 0.07(2) 0.03(2) 0.05(2) 0.04(1)
C(9) 0.06(1) 0.08(2) 0.07(2) 0.02(1) 0.02(1) -0.02(1)
C(10) 0.08(2) 0.08(2) 0.04(1) -0.02(1) 0.02(1) -0.01(1)
C(11) 0.026(8) 0.03(1) 0.04(1) 0.004(7) 0.018(8) -0.001(8)
C(12) 0.05(1) 0.05(1) 0.04(1) 0.02(1) 0.000(9) -0.011(9)
C(13) 0.038(9) 0.021(10) 0.05(1) -0.003(7) 0.021(8) -0.013(8)
C(14) 0.032(9) 0.03(1) 0.039(9) 0.003(7) 0.012(8) -0.023(8)
C(25) 0.05(1) 0.09(2) 0.05(1) 0.00(1) 0.01(1) -0.01(1)

loop_
_atom_type_symbol
_atom_type_description
_atom_type_scat_dispersion_real
_atom_type_scat_dispersion_imag
_atom_type_scat_source
C C 0.003 0.002
;International Tables for Crystallography
(1992, Vol. C, Tables 4.2.6.8 and 6.1.1.1)
;
H H 0.000 0.000
;International Tables for Crystallography
(1992, Vol. C, Table 6.1.1.2)
;
Cl Cl 0.148 0.159
;International Tables for Crystallography
(1992, Vol. C, Tables 4.2.6.8 and 6.1.1.1)
;
S S 0.125 0.123
;International Tables for Crystallography
(1992, Vol. C, Tables 4.2.6.8 and 6.1.1.1)
;
Ir Ir -1.444 7.990
;International Tables for Crystallography
(1992, Vol. C, Tables 4.2.6.8 and 6.1.1.1)
;

loop_
_geom_angle_atom_site_label_1
_geom_angle_atom_site_label_2
_geom_angle_atom_site_label_3
_geom_angle
_geom_angle_site_symmetry_1
_geom_angle_site_symmetry_2
_geom_angle_site_symmetry_3
_geom_angle_publ_flag
Cl(1) Ir(1) Cl(2) 89.6(2) 1_555 1_555 1_555 yes
Cl(1) Ir(1) S(1) 89.6(2) 1_555 1_555 1_555 yes
Cl(1) Ir(1) C(1) 139.1(5) 1_555 1_555 1_555 yes
Cl(1) Ir(1) C(2) 102.9(5) 1_555 1_555 1_555 yes
Cl(1) Ir(1) C(3) 96.5(6) 1_555 1_555 1_555 yes
Cl(1) Ir(1) C(4) 117.6(6) 1_555 1_555 1_555 yes
Cl(1) Ir(1) C(5) 159.8(5) 1_555 1_555 1_555 yes
Cl(2) Ir(1) S(1) 87.3(2) 1_555 1_555 1_555 yes
Cl(2) Ir(1) C(1) 131.2(5) 1_555 1_555 1_555 yes
Cl(2) Ir(1) C(2) 159.1(5) 1_555 1_555 1_555 yes
Cl(2) Ir(1) C(3) 123.2(6) 1_555 1_555 1_555 yes
Cl(2) Ir(1) C(4) 94.4(5) 1_555 1_555 1_555 yes
Cl(2) Ir(1) C(5) 94.9(6) 1_555 1_555 1_555 yes
S(1) Ir(1) C(1) 92.3(4) 1_555 1_555 1_555 yes
S(1) Ir(1) C(2) 109.1(5) 1_555 1_555 1_555 yes
S(1) Ir(1) C(3) 148.8(6) 1_555 1_555 1_555 yes
S(1) Ir(1) C(4) 152.8(6) 1_555 1_555 1_555 yes
S(1) Ir(1) C(5) 110.3(5) 1_555 1_555 1_555 yes
C(1) Ir(1) C(2) 38.6(7) 1_555 1_555 1_555 yes
C(1) Ir(1) C(3) 63.4(6) 1_555 1_555 1_555 yes
C(1) Ir(1) C(4) 66.3(7) 1_555 1_555 1_555 yes
C(1) Ir(1) C(5) 40.2(8) 1_555 1_555 1_555 yes
C(2) Ir(1) C(3) 39.6(7) 1_555 1_555 1_555 yes
C(2) Ir(1) C(4) 65.1(7) 1_555 1_555 1_555 yes
C(2) Ir(1) C(5) 67.7(7) 1_555 1_555 1_555 yes
C(3) Ir(1) C(4) 34.4(8) 1_555 1_555 1_555 yes
C(3) Ir(1) C(5) 64.6(7) 1_555 1_555 1_555 yes
C(4) Ir(1) C(5) 42.5(7) 1_555 1_555 1_555 yes
Cl(3) Ir(2) Cl(4) 86.7(2) 1_555 1_555 1_555 yes
Cl(3) Ir(2) S(2) 89.2(2) 1_555 1_555 1_555 yes
Cl(3) Ir(2) C(15) 99.3(8) 1_555 1_555 1_555 yes
Cl(3) Ir(2) C(16) 100.5(8) 1_555 1_555 1_555 yes
Cl(3) Ir(2) C(17) 127.2(6) 1_555 1_555 1_555 yes
Cl(3) Ir(2) C(18) 157.6(9) 1_555 1_555 1_555 yes
Cl(3) Ir(2) C(19) 138.5(6) 1_555 1_555 1_555 yes
Cl(4) Ir(2) S(2) 89.7(2) 1_555 1_555 1_555 yes
Cl(4) Ir(2) C(15) 155.6(8) 1_555 1_555 1_555 yes
Cl(4) Ir(2) C(16) 112.6(8) 1_555 1_555 1_555 yes
Cl(4) Ir(2) C(17) 92.1(6) 1_555 1_555 1_555 yes
Cl(4) Ir(2) C(18) 100.3(9) 1_555 1_555 1_555 yes
Cl(4) Ir(2) C(19) 134.7(6) 1_555 1_555 1_555 yes
S(2) Ir(2) C(15) 113.8(8) 1_555 1_555 1_555 yes
S(2) Ir(2) C(16) 156.0(8) 1_555 1_555 1_555 yes
S(2) Ir(2) C(17) 143.6(6) 1_555 1_555 1_555 yes
S(2) Ir(2) C(18) 111.9(9) 1_555 1_555 1_555 yes
S(2) Ir(2) C(19) 92.4(6) 1_555 1_555 1_555 yes
C(15) Ir(2) C(16) 43(1) 1_555 1_555 1_555 yes
C(15) Ir(2) C(17) 65.4(10) 1_555 1_555 1_555 yes
C(15) Ir(2) C(18) 66(1) 1_555 1_555 1_555 yes
C(15) Ir(2) C(19) 43.1(10) 1_555 1_555 1_555 yes
C(16) Ir(2) C(17) 33.4(10) 1_555 1_555 1_555 yes
C(16) Ir(2) C(18) 57(1) 1_555 1_555 1_555 yes
C(16) Ir(2) C(19) 65.7(10) 1_555 1_555 1_555 yes
C(17) Ir(2) C(18) 32.3(10) 1_555 1_555 1_555 yes
C(17) Ir(2) C(19) 61.5(8) 1_555 1_555 1_555 yes
C(18) Ir(2) C(19) 38(1) 1_555 1_555 1_555 yes
Ir(1) S(1) C(11) 109.6(6) 1_555 1_555 1_555 yes
Ir(1) S(1) C(14) 111.5(6) 1_555 1_555 1_555 yes
C(11) S(1) C(14) 96.4(8) 1_555 1_555 1_555 yes
Ir(2) S(2) C(11) 111.2(6) 1_555 1_555 1_555 yes
Ir(2) S(2) C(12) 106.9(8) 1_555 1_555 1_555 yes
C(11) S(2) C(12) 97.7(8) 1_555 1_555 1_555 yes
Ir(1) C(1) C(2) 74.9(10) 1_555 1_555 1_555 yes
Ir(1) C(1) C(5) 73(1) 1_555 1_555 1_555 yes
Ir(1) C(1) C(6) 129(1) 1_555 1_555 1_555 yes
C(2) C(1) C(5) 115(1) 1_555 1_555 1_555 yes
C(2) C(1) C(6) 124(1) 1_555 1_555 1_555 yes
C(5) C(1) C(6) 119(1) 1_555 1_555 1_555 yes
Ir(1) C(2) C(1) 66.5(9) 1_555 1_555 1_555 yes
Ir(1) C(2) C(3) 68.4(9) 1_555 1_555 1_555 yes
Ir(1) C(2) C(7) 127(1) 1_555 1_555 1_555 yes
C(1) C(2) C(3) 100(1) 1_555 1_555 1_555 yes
C(1) C(2) C(7) 132(1) 1_555 1_555 1_555 yes
C(3) C(2) C(7) 126(1) 1_555 1_555 1_555 yes
Ir(1) C(3) C(2) 72.0(9) 1_555 1_555 1_555 yes
Ir(1) C(3) C(4) 75(1) 1_555 1_555 1_555 yes
Ir(1) C(3) C(8) 120(1) 1_555 1_555 1_555 yes
C(2) C(3) C(4) 117(1) 1_555 1_555 1_555 yes
C(2) C(3) C(8) 121(2) 1_555 1_555 1_555 yes
C(4) C(3) C(8) 120(2) 1_555 1_555 1_555 yes
Ir(1) C(4) C(3) 70(1) 1_555 1_555 1_555 yes
Ir(1) C(4) C(5) 68.2(9) 1_555 1_555 1_555 yes
Ir(1) C(4) C(9) 126(1) 1_555 1_555 1_555 yes
C(3) C(4) C(5) 106(1) 1_555 1_555 1_555 yes
C(3) C(4) C(9) 135(2) 1_555 1_555 1_555 yes
C(5) C(4) C(9) 117(1) 1_555 1_555 1_555 yes
Ir(1) C(5) C(1) 66.1(10) 1_555 1_555 1_555 yes
Ir(1) C(5) C(4) 69.3(10) 1_555 1_555 1_555 yes
Ir(1) C(5) C(10) 128(1) 1_555 1_555 1_555 yes
C(1) C(5) C(4) 99(1) 1_555 1_555 1_555 yes
C(1) C(5) C(10) 129(1) 1_555 1_555 1_555 yes
C(4) C(5) C(10) 130(1) 1_555 1_555 1_555 yes
C(1) C(6) H(1) 113(2) 1_555 1_555 1_555 no
C(1) C(6) H(2) 110(1) 1_555 1_555 1_555 no
C(1) C(6) H(3) 107(2) 1_555 1_555 1_555 no
H(1) C(6) H(2) 112(3) 1_555 1_555 1_555 no
H(1) C(6) H(3) 107(2) 1_555 1_555 1_555 no
H(2) C(6) H(3) 104(3) 1_555 1_555 1_555 no
C(2) C(7) H(4) 109(2) 1_555 1_555 1_555 no
C(2) C(7) H(5) 109(1) 1_555 1_555 1_555 no
C(2) C(7) H(6) 112(2) 1_555 1_555 1_555 no
H(4) C(7) H(5) 105(2) 1_555 1_555 1_555 no
H(4) C(7) H(6) 109(2) 1_555 1_555 1_555 no
H(5) C(7) H(6) 110(2) 1_555 1_555 1_555 no
C(3) C(8) H(7) 108(2) 1_555 1_555 1_555 no
C(3) C(8) H(8) 110(2) 1_555 1_555 1_555 no
C(3) C(8) H(9) 111(2) 1_555 1_555 1_555 no
H(7) C(8) H(8) 106(2) 1_555 1_555 1_555 no
H(7) C(8) H(9) 109(2) 1_555 1_555 1_555 no
H(8) C(8) H(9) 110(2) 1_555 1_555 1_555 no
C(4) C(9) H(10) 109(2) 1_555 1_555 1_555 no
C(4) C(9) H(11) 111(2) 1_555 1_555 1_555 no
C(4) C(9) H(12) 111(2) 1_555 1_555 1_555 no
H(10) C(9) H(11) 106(2) 1_555 1_555 1_555 no
H(10) C(9) H(12) 107(2) 1_555 1_555 1_555 no
H(11) C(9) H(12) 110(2) 1_555 1_555 1_555 no
C(5) C(10) H(13) 110(2) 1_555 1_555 1_555 no
C(5) C(10) H(14) 109(2) 1_555 1_555 1_555 no
C(5) C(10) H(15) 111(2) 1_555 1_555 1_555 no
H(13) C(10) H(14) 105(2) 1_555 1_555 1_555 no
H(13) C(10) H(15) 110(2) 1_555 1_555 1_555 no
H(14) C(10) H(15) 109(2) 1_555 1_555 1_555 no
S(1) C(11) S(2) 109.6(9) 1_555 1_555 1_555 yes
S(1) C(11) H(16) 109(1) 1_555 1_555 1_555 no
S(1) C(11) H(17) 109(1) 1_555 1_555 1_555 no
S(2) C(11) H(16) 109(1) 1_555 1_555 1_555 no
S(2) C(11) H(17) 109(1) 1_555 1_555 1_555 no
H(16) C(11) H(17) 107(1) 1_555 1_555 1_555 no
S(2) C(12) C(13) 115(1) 1_555 1_555 1_555 yes
S(2) C(12) H(18) 107(1) 1_555 1_555 1_555 no
S(2) C(12) H(19) 107(1) 1_555 1_555 1_555 no
C(13) C(12) H(18) 107(1) 1_555 1_555 1_555 no
C(13) C(12) H(19) 109(1) 1_555 1_555 1_555 no
H(18) C(12) H(19) 109(2) 1_555 1_555 1_555 no
C(12) C(13) C(14) 112(1) 1_555 1_555 1_555 yes
C(12) C(13) H(20) 109(1) 1_555 1_555 1_555 no
C(12) C(13) H(21) 108(1) 1_555 1_555 1_555 no
C(14) C(13) H(20) 109(1) 1_555 1_555 1_555 no
C(14) C(13) H(21) 108(1) 1_555 1_555 1_555 no
H(20) C(13) H(21) 107(1) 1_555 1_555 1_555 no
S(1) C(14) C(13) 110(1) 1_555 1_555 1_555 yes
S(1) C(14) H(22) 110(1) 1_555 1_555 1_555 no
S(1) C(14) H(23) 109(1) 1_555 1_555 1_555 no
C(13) C(14) H(22) 110(1) 1_555 1_555 1_555 no
C(13) C(14) H(23) 107(1) 1_555 1_555 1_555 no
H(22) C(14) H(23) 108(1) 1_555 1_555 1_555 no
Ir(2) C(15) C(16) 68(1) 1_555 1_555 1_555 yes
Ir(2) C(15) C(19) 68(1) 1_555 1_555 1_555 yes
Ir(2) C(15) C(20) 130(3) 1_555 1_555 1_555 yes
C(16) C(15) C(19) 95(2) 1_555 1_555 1_555 yes
C(16) C(15) C(20) 126(3) 1_555 1_555 1_555 yes
C(19) C(15) C(20) 137(3) 1_555 1_555 1_555 yes
Ir(2) C(16) C(15) 68(1) 1_555 1_555 1_555 yes
Ir(2) C(16) C(17) 78(1) 1_555 1_555 1_555 yes
Ir(2) C(16) C(21) 115(2) 1_555 1_555 1_555 yes
C(15) C(16) C(17) 113(2) 1_555 1_555 1_555 yes
C(15) C(16) C(21) 152(3) 1_555 1_555 1_555 yes
C(17) C(16) C(21) 93(2) 1_555 1_555 1_555 yes
Ir(2) C(17) C(16) 68(1) 1_555 1_555 1_555 yes
Ir(2) C(17) C(18) 72(1) 1_555 1_555 1_555 yes
Ir(2) C(17) C(22) 126(2) 1_555 1_555 1_555 yes
C(16) C(17) C(18) 112(2) 1_555 1_555 1_555 yes
C(16) C(17) C(22) 134(3) 1_555 1_555 1_555 yes
C(18) C(17) C(22) 112(3) 1_555 1_555 1_555 yes
Ir(2) C(18) C(17) 75(1) 1_555 1_555 1_555 yes
Ir(2) C(18) C(19) 68(1) 1_555 1_555 1_555 yes
Ir(2) C(18) C(23) 125(2) 1_555 1_555 1_555 yes
C(17) C(18) C(19) 114(3) 1_555 1_555 1_555 yes
C(17) C(18) C(23) 139(3) 1_555 1_555 1_555 yes
C(19) C(18) C(23) 106(2) 1_555 1_555 1_555 yes
Ir(2) C(19) C(15) 68(1) 1_555 1_555 1_555 yes
Ir(2) C(19) C(18) 73(1) 1_555 1_555 1_555 yes
Ir(2) C(19) C(24) 129(3) 1_555 1_555 1_555 yes
C(15) C(19) C(18) 104(2) 1_555 1_555 1_555 yes
C(15) C(19) C(24) 126(3) 1_555 1_555 1_555 yes
C(18) C(19) C(24) 128(3) 1_555 1_555 1_555 yes
C(15) C(20) H(24) 115(6) 1_555 1_555 1_555 no
C(15) C(20) H(25) 112(6) 1_555 1_555 1_555 no
C(15) C(20) H(26) 125(8) 1_555 1_555 1_555 no
H(24) C(20) H(25) 92(6) 1_555 1_555 1_555 no
H(24) C(20) H(26) 104(8) 1_555 1_555 1_555 no
H(25) C(20) H(26) 101(7) 1_555 1_555 1_555 no
C(16) C(21) H(27) 110(4) 1_555 1_555 1_555 no
C(16) C(21) H(28) 110(4) 1_555 1_555 1_555 no
C(16) C(21) H(29) 119(5) 1_555 1_555 1_555 no
H(27) C(21) H(28) 98(4) 1_555 1_555 1_555 no
H(27) C(21) H(29) 108(5) 1_555 1_555 1_555 no
H(28) C(21) H(29) 107(5) 1_555 1_555 1_555 no
C(17) C(22) H(30) 108(5) 1_555 1_555 1_555 no
C(17) C(22) H(31) 115(5) 1_555 1_555 1_555 no
C(17) C(22) H(32) 112(5) 1_555 1_555 1_555 no
H(30) C(22) H(31) 106(6) 1_555 1_555 1_555 no
H(30) C(22) H(32) 102(5) 1_555 1_555 1_555 no
H(31) C(22) H(32) 110(6) 1_555 1_555 1_555 no
C(18) C(23) H(33) 113(3) 1_555 1_555 1_555 no
C(18) C(23) H(34) 114(4) 1_555 1_555 1_555 no
C(18) C(23) H(35) 112(3) 1_555 1_555 1_555 no
H(33) C(23) H(34) 105(4) 1_555 1_555 1_555 no
H(33) C(23) H(35) 103(4) 1_555 1_555 1_555 no
H(34) C(23) H(35) 105(4) 1_555 1_555 1_555 no
C(19) C(24) H(36) 114(6) 1_555 1_555 1_555 no
C(19) C(24) H(37) 112(5) 1_555 1_555 1_555 no
C(19) C(24) H(38) 115(6) 1_555 1_555 1_555 no
H(36) C(24) H(37) 102(6) 1_555 1_555 1_555 no
H(36) C(24) H(38) 106(6) 1_555 1_555 1_555 no
H(37) C(24) H(38) 104(6) 1_555 1_555 1_555 no
Cl(5) C(25) Cl(6) 113(1) 1_555 1_555 1_555 yes
Cl(5) C(25) H(39) 109(1) 1_555 1_555 1_555 no
Cl(5) C(25) H(40) 110(2) 1_555 1_555 1_555 no
Cl(6) C(25) H(39) 107(2) 1_555 1_555 1_555 no
Cl(6) C(25) H(40) 107(1) 1_555 1_555 1_555 no
H(39) C(25) H(40) 107(2) 1_555 1_555 1_555 no

loop_
_geom_bond_atom_site_label_1
_geom_bond_atom_site_label_2
_geom_bond_distance
_geom_bond_site_symmetry_1
_geom_bond_site_symmetry_2
_geom_bond_publ_flag
Ir(1) Cl(1) 2.399(5) 1_555 1_555 yes
Ir(1) Cl(2) 2.408(4) 1_555 1_555 yes
Ir(1) S(1) 2.356(4) 1_555 1_555 yes
Ir(1) C(1) 2.08(2) 1_555 1_555 yes
Ir(1) C(2) 2.19(2) 1_555 1_555 yes
Ir(1) C(3) 2.14(2) 1_555 1_555 yes
Ir(1) C(4) 2.20(2) 1_555 1_555 yes
Ir(1) C(5) 2.19(2) 1_555 1_555 yes
Ir(2) Cl(3) 2.405(5) 1_555 1_555 yes
Ir(2) Cl(4) 2.429(5) 1_555 1_555 yes
Ir(2) S(2) 2.368(4) 1_555 1_555 yes
Ir(2) C(15) 2.09(3) 1_555 1_555 yes
Ir(2) C(16) 2.08(3) 1_555 1_555 yes
Ir(2) C(17) 2.18(2) 1_555 1_555 yes
Ir(2) C(18) 2.16(3) 1_555 1_555 yes
Ir(2) C(19) 2.09(2) 1_555 1_555 yes
Cl(5) C(25) 1.76(2) 1_555 1_555 yes
Cl(6) C(25) 1.70(3) 1_555 1_555 yes
S(1) C(11) 1.81(2) 1_555 1_555 yes
S(1) C(14) 1.81(2) 1_555 1_555 yes
S(2) C(11) 1.79(2) 1_555 1_555 yes
S(2) C(12) 1.78(2) 1_555 1_555 yes
C(1) C(2) 1.42(3) 1_555 1_555 yes
C(1) C(5) 1.47(3) 1_555 1_555 yes
C(1) C(6) 1.56(3) 1_555 1_555 yes
C(2) C(3) 1.47(3) 1_555 1_555 yes
C(2) C(7) 1.55(2) 1_555 1_555 yes
C(3) C(4) 1.29(3) 1_555 1_555 yes
C(3) C(8) 1.60(3) 1_555 1_555 yes
C(4) C(5) 1.59(3) 1_555 1_555 yes
C(4) C(9) 1.45(3) 1_555 1_555 yes
C(5) C(10) 1.40(3) 1_555 1_555 yes
C(12) C(13) 1.52(3) 1_555 1_555 yes
C(13) C(14) 1.54(2) 1_555 1_555 yes
C(15) C(16) 1.53(4) 1_555 1_555 yes
C(15) C(19) 1.53(4) 1_555 1_555 yes
C(15) C(20) 1.66(9) 1_555 1_555 yes
C(16) C(17) 1.23(4) 1_555 1_555 yes
C(16) C(21) 1.68(6) 1_555 1_555 yes
C(17) C(18) 1.21(4) 1_555 1_555 yes
C(17) C(22) 1.53(7) 1_555 1_555 yes
C(18) C(19) 1.39(4) 1_555 1_555 yes
C(18) C(23) 1.60(5) 1_555 1_555 yes
C(19) C(24) 1.38(7) 1_555 1_555 yes

loop_
_geom_contact_atom_site_label_1
_geom_contact_atom_site_label_2
_geom_contact_distance
_geom_contact_site_symmetry_1
_geom_contact_site_symmetry_2
_geom_contact_publ_flag
Cl(3) C(20) 3.37(8) 1_555 2_555 ?
Cl(3) C(21) 3.41(6) 1_555 2_455 ?
Cl(4) C(25) 3.52(3) 1_555 1_454 ?
Cl(5) C(6) 3.50(3) 1_555 1_656 ?
Cl(5) C(23) 3.50(5) 1_555 1_656 ?
C(20) C(22) 3.6(1) 1_555 2_454 ?
C(21) C(21) 3.0(1) 1_555 2_455 ?

loop_
_geom_torsion_atom_site_label_1
_geom_torsion_atom_site_label_2
_geom_torsion_atom_site_label_3
_geom_torsion_atom_site_label_4
_geom_torsion
_geom_torsion_site_symmetry_1
_geom_torsion_site_symmetry_2
_geom_torsion_site_symmetry_3
_geom_torsion_site_symmetry_4
_geom_torsion_publ_flag
Ir(1) S(1) C(11) S(2) 174.4(6) 1_555 1_555 1_555 1_555 yes
Ir(1) S(1) C(14) C(13) -179(1) 1_555 1_555 1_555 1_555 yes
Ir(1) C(1) C(2) C(3) 60(1) 1_555 1_555 1_555 1_555 yes
Ir(1) C(1) C(2) C(7) -120(2) 1_555 1_555 1_555 1_555 yes
Ir(1) C(1) C(5) C(4) -61(1) 1_555 1_555 1_555 1_555 yes
Ir(1) C(1) C(5) C(10) 121(2) 1_555 1_555 1_555 1_555 yes
Ir(1) C(2) C(1) C(5) -63(1) 1_555 1_555 1_555 1_555 yes
Ir(1) C(2) C(1) C(6) 128(2) 1_555 1_555 1_555 1_555 yes
Ir(1) C(2) C(3) C(4) 61(1) 1_555 1_555 1_555 1_555 yes
Ir(1) C(2) C(3) C(8) -115(1) 1_555 1_555 1_555 1_555 yes
Ir(1) C(3) C(2) C(1) -59(1) 1_555 1_555 1_555 1_555 yes
Ir(1) C(3) C(2) C(7) 121(2) 1_555 1_555 1_555 1_555 yes
Ir(1) C(3) C(4) C(5) 58(1) 1_555 1_555 1_555 1_555 yes
Ir(1) C(3) C(4) C(9) -121(2) 1_555 1_555 1_555 1_555 yes
Ir(1) C(4) C(3) C(2) -59(1) 1_555 1_555 1_555 1_555 yes
Ir(1) C(4) C(3) C(8) 117(1) 1_555 1_555 1_555 1_555 yes
Ir(1) C(4) C(5) C(1) 59(1) 1_555 1_555 1_555 1_555 yes
Ir(1) C(4) C(5) C(10) -123(2) 1_555 1_555 1_555 1_555 yes
Ir(1) C(5) C(1) C(2) 64(1) 1_555 1_555 1_555 1_555 yes
Ir(1) C(5) C(1) C(6) -126(2) 1_555 1_555 1_555 1_555 yes
Ir(1) C(5) C(4) C(3) -60(1) 1_555 1_555 1_555 1_555 yes
Ir(1) C(5) C(4) C(9) 120(1) 1_555 1_555 1_555 1_555 yes
Ir(2) S(2) C(11) S(1) 177.6(6) 1_555 1_555 1_555 1_555 yes
Ir(2) S(2) C(12) C(13) -175(1) 1_555 1_555 1_555 1_555 yes
Ir(2) C(15) C(16) C(17) 65(2) 1_555 1_555 1_555 1_555 yes
Ir(2) C(15) C(16) C(21) -104(6) 1_555 1_555 1_555 1_555 yes
Ir(2) C(15) C(19) C(18) -65(1) 1_555 1_555 1_555 1_555 yes
Ir(2) C(15) C(19) C(24) 123(4) 1_555 1_555 1_555 1_555 yes
Ir(2) C(16) C(15) C(19) -64(1) 1_555 1_555 1_555 1_555 yes
Ir(2) C(16) C(15) C(20) 124(4) 1_555 1_555 1_555 1_555 yes
Ir(2) C(16) C(17) C(18) 59(2) 1_555 1_555 1_555 1_555 yes
Ir(2) C(16) C(17) C(22) -121(4) 1_555 1_555 1_555 1_555 yes
Ir(2) C(17) C(16) C(15) -60(2) 1_555 1_555 1_555 1_555 yes
Ir(2) C(17) C(16) C(21) 115(2) 1_555 1_555 1_555 1_555 yes
Ir(2) C(17) C(18) C(19) 57(2) 1_555 1_555 1_555 1_555 yes
Ir(2) C(17) C(18) C(23) -127(4) 1_555 1_555 1_555 1_555 yes
Ir(2) C(18) C(17) C(16) -56(2) 1_555 1_555 1_555 1_555 yes
Ir(2) C(18) C(17) C(22) 123(3) 1_555 1_555 1_555 1_555 yes
Ir(2) C(18) C(19) C(15) 61(1) 1_555 1_555 1_555 1_555 yes
Ir(2) C(18) C(19) C(24) -127(4) 1_555 1_555 1_555 1_555 yes
Ir(2) C(19) C(15) C(16) 64(1) 1_555 1_555 1_555 1_555 yes
Ir(2) C(19) C(15) C(20) -126(5) 1_555 1_555 1_555 1_555 yes
Ir(2) C(19) C(18) C(17) -60(2) 1_555 1_555 1_555 1_555 yes
Ir(2) C(19) C(18) C(23) 122(2) 1_555 1_555 1_555 1_555 yes
Cl(1) Ir(1) S(1) C(11) 56.2(6) 1_555 1_555 1_555 1_555 yes
Cl(1) Ir(1) S(1) C(14) -49.3(7) 1_555 1_555 1_555 1_555 yes
Cl(1) Ir(1) C(1) C(2) 26(1) 1_555 1_555 1_555 1_555 yes
Cl(1) Ir(1) C(1) C(5) 148.7(8) 1_555 1_555 1_555 1_555 yes
Cl(1) Ir(1) C(1) C(6) -96(1) 1_555 1_555 1_555 1_555 yes
Cl(1) Ir(1) C(2) C(1) -162.7(9) 1_555 1_555 1_555 1_555 yes
Cl(1) Ir(1) C(2) C(3) 84(1) 1_555 1_555 1_555 1_555 yes
Cl(1) Ir(1) C(2) C(7) -36(1) 1_555 1_555 1_555 1_555 yes
Cl(1) Ir(1) C(3) C(2) -102(1) 1_555 1_555 1_555 1_555 yes
Cl(1) Ir(1) C(3) C(4) 131(1) 1_555 1_555 1_555 1_555 yes
Cl(1) Ir(1) C(3) C(8) 14(1) 1_555 1_555 1_555 1_555 yes
Cl(1) Ir(1) C(4) C(3) -57(1) 1_555 1_555 1_555 1_555 yes
Cl(1) Ir(1) C(4) C(5) -175.6(9) 1_555 1_555 1_555 1_555 yes
Cl(1) Ir(1) C(4) C(9) 74(2) 1_555 1_555 1_555 1_555 yes
Cl(1) Ir(1) C(5) C(1) -100(1) 1_555 1_555 1_555 1_555 yes
Cl(1) Ir(1) C(5) C(4) 11(2) 1_555 1_555 1_555 1_555 yes
Cl(1) Ir(1) C(5) C(10) 137(1) 1_555 1_555 1_555 1_555 yes
Cl(2) Ir(1) S(1) C(11) 145.9(6) 1_555 1_555 1_555 1_555 yes
Cl(2) Ir(1) S(1) C(14) 40.3(7) 1_555 1_555 1_555 1_555 yes
Cl(2) Ir(1) C(1) C(2) -153.2(9) 1_555 1_555 1_555 1_555 yes
Cl(2) Ir(1) C(1) C(5) -30(1) 1_555 1_555 1_555 1_555 yes
Cl(2) Ir(1) C(1) C(6) 84(2) 1_555 1_555 1_555 1_555 yes
Cl(2) Ir(1) C(2) C(1) 71(1) 1_555 1_555 1_555 1_555 yes
Cl(2) Ir(1) C(2) C(3) -41(2) 1_555 1_555 1_555 1_555 yes
Cl(2) Ir(1) C(2) C(7) -161(1) 1_555 1_555 1_555 1_555 yes
Cl(2) Ir(1) C(3) C(2) 163.7(9) 1_555 1_555 1_555 1_555 yes
Cl(2) Ir(1) C(3) C(4) 37(1) 1_555 1_555 1_555 1_555 yes
Cl(2) Ir(1) C(3) C(8) -79(1) 1_555 1_555 1_555 1_555 yes
Cl(2) Ir(1) C(4) C(3) -149(1) 1_555 1_555 1_555 1_555 yes
Cl(2) Ir(1) C(4) C(5) 92(1) 1_555 1_555 1_555 1_555 yes
Cl(2) Ir(1) C(4) C(9) -16(2) 1_555 1_555 1_555 1_555 yes
Cl(2) Ir(1) C(5) C(1) 157.3(8) 1_555 1_555 1_555 1_555 yes
Cl(2) Ir(1) C(5) C(4) -91.1(10) 1_555 1_555 1_555 1_555 yes
Cl(2) Ir(1) C(5) C(10) 35(1) 1_555 1_555 1_555 1_555 yes
Cl(3) Ir(2) S(2) C(11) -54.0(6) 1_555 1_555 1_555 1_555 yes
Cl(3) Ir(2) S(2) C(12) 51.5(7) 1_555 1_555 1_555 1_555 yes
Cl(3) Ir(2) C(15) C(16) 95(1) 1_555 1_555 1_555 1_555 yes
Cl(3) Ir(2) C(15) C(19) -159(1) 1_555 1_555 1_555 1_555 yes
Cl(3) Ir(2) C(15) C(20) -24(4) 1_555 1_555 1_555 1_555 yes
Cl(3) Ir(2) C(16) C(15) -92(1) 1_555 1_555 1_555 1_555 yes
Cl(3) Ir(2) C(16) C(17) 146(1) 1_555 1_555 1_555 1_555 yes
Cl(3) Ir(2) C(16) C(21) 58(2) 1_555 1_555 1_555 1_555 yes
Cl(3) Ir(2) C(17) C(16) -42(1) 1_555 1_555 1_555 1_555 yes
Cl(3) Ir(2) C(17) C(18) -166(1) 1_555 1_555 1_555 1_555 yes
Cl(3) Ir(2) C(17) C(22) 87(3) 1_555 1_555 1_555 1_555 yes
Cl(3) Ir(2) C(18) C(17) 29(3) 1_555 1_555 1_555 1_555 yes
Cl(3) Ir(2) C(18) C(19) -95(2) 1_555 1_555 1_555 1_555 yes
Cl(3) Ir(2) C(18) C(23) 169(2) 1_555 1_555 1_555 1_555 yes
Cl(3) Ir(2) C(19) C(15) 31(1) 1_555 1_555 1_555 1_555 yes
Cl(3) Ir(2) C(19) C(18) 145(1) 1_555 1_555 1_555 1_555 yes
Cl(3) Ir(2) C(19) C(24) -88(4) 1_555 1_555 1_555 1_555 yes
Cl(4) Ir(2) S(2) C(11) 32.7(6) 1_555 1_555 1_555 1_555 yes
Cl(4) Ir(2) S(2) C(12) 138.2(7) 1_555 1_555 1_555 1_555 yes
Cl(4) Ir(2) C(15) C(16) -7(2) 1_555 1_555 1_555 1_555 yes
Cl(4) Ir(2) C(15) C(19) 97(2) 1_555 1_555 1_555 1_555 yes
Cl(4) Ir(2) C(15) C(20) -126(4) 1_555 1_555 1_555 1_555 yes
Cl(4) Ir(2) C(16) C(15) 176(1) 1_555 1_555 1_555 1_555 yes
Cl(4) Ir(2) C(16) C(17) 55(1) 1_555 1_555 1_555 1_555 yes
Cl(4) Ir(2) C(16) C(21) -32(2) 1_555 1_555 1_555 1_555 yes
Cl(4) Ir(2) C(17) C(16) -130(1) 1_555 1_555 1_555 1_555 yes
Cl(4) Ir(2) C(17) C(18) 106(2) 1_555 1_555 1_555 1_555 yes
Cl(4) Ir(2) C(17) C(22) 0(3) 1_555 1_555 1_555 1_555 yes
Cl(4) Ir(2) C(18) C(17) -77(1) 1_555 1_555 1_555 1_555 yes
Cl(4) Ir(2) C(18) C(19) 157(1) 1_555 1_555 1_555 1_555 yes
Cl(4) Ir(2) C(18) C(23) 62(2) 1_555 1_555 1_555 1_555 yes
Cl(4) Ir(2) C(19) C(15) -144(1) 1_555 1_555 1_555 1_555 yes
Cl(4) Ir(2) C(19) C(18) -31(2) 1_555 1_555 1_555 1_555 yes
Cl(4) Ir(2) C(19) C(24) 94(4) 1_555 1_555 1_555 1_555 yes
S(1) Ir(1) C(1) C(2) 118.3(10) 1_555 1_555 1_555 1_555 yes
S(1) Ir(1) C(1) C(5) -119.2(9) 1_555 1_555 1_555 1_555 yes
S(1) Ir(1) C(1) C(6) -4(1) 1_555 1_555 1_555 1_555 yes
S(1) Ir(1) C(2) C(1) -68(1) 1_555 1_555 1_555 1_555 yes
S(1) Ir(1) C(2) C(3) 178.7(10) 1_555 1_555 1_555 1_555 yes
S(1) Ir(1) C(2) C(7) 58(1) 1_555 1_555 1_555 1_555 yes
S(1) Ir(1) C(3) C(2) -2(1) 1_555 1_555 1_555 1_555 yes
S(1) Ir(1) C(3) C(4) -128(1) 1_555 1_555 1_555 1_555 yes
S(1) Ir(1) C(3) C(8) 114(1) 1_555 1_555 1_555 1_555 yes
S(1) Ir(1) C(4) C(3) 117(1) 1_555 1_555 1_555 1_555 yes
S(1) Ir(1) C(4) C(5) 0(1) 1_555 1_555 1_555 1_555 yes
S(1) Ir(1) C(4) C(9) -109(2) 1_555 1_555 1_555 1_555 yes
S(1) Ir(1) C(5) C(1) 68.3(9) 1_555 1_555 1_555 1_555 yes
S(1) Ir(1) C(5) C(4) 180.0(9) 1_555 1_555 1_555 1_555 yes
S(1) Ir(1) C(5) C(10) -53(2) 1_555 1_555 1_555 1_555 yes
S(1) C(11) S(2) C(12) 66(1) 1_555 1_555 1_555 1_555 yes
S(1) C(14) C(13) C(12) -66(1) 1_555 1_555 1_555 1_555 yes
S(2) Ir(2) C(15) C(16) -171(1) 1_555 1_555 1_555 1_555 yes
S(2) Ir(2) C(15) C(19) -66(1) 1_555 1_555 1_555 1_555 yes
S(2) Ir(2) C(15) C(20) 69(4) 1_555 1_555 1_555 1_555 yes
S(2) Ir(2) C(16) C(15) 19(2) 1_555 1_555 1_555 1_555 yes
S(2) Ir(2) C(16) C(17) -100(2) 1_555 1_555 1_555 1_555 yes
S(2) Ir(2) C(16) C(21) 170(2) 1_555 1_555 1_555 1_555 yes
S(2) Ir(2) C(17) C(16) 137(1) 1_555 1_555 1_555 1_555 yes
S(2) Ir(2) C(17) C(18) 13(2) 1_555 1_555 1_555 1_555 yes
S(2) Ir(2) C(17) C(22) -91(3) 1_555 1_555 1_555 1_555 yes
S(2) Ir(2) C(18) C(17) -171(1) 1_555 1_555 1_555 1_555 yes
S(2) Ir(2) C(18) C(19) 64(1) 1_555 1_555 1_555 1_555 yes
S(2) Ir(2) C(18) C(23) -31(3) 1_555 1_555 1_555 1_555 yes
S(2) Ir(2) C(19) C(15) 123(1) 1_555 1_555 1_555 1_555 yes
S(2) Ir(2) C(19) C(18) -123(1) 1_555 1_555 1_555 1_555 yes
S(2) Ir(2) C(19) C(24) 2(4) 1_555 1_555 1_555 1_555 yes
S(2) C(11) S(1) C(14) -70(1) 1_555 1_555 1_555 1_555 yes
S(2) C(12) C(13) C(14) 63(2) 1_555 1_555 1_555 1_555 yes
C(1) Ir(1) S(1) C(11) -82.9(8) 1_555 1_555 1_555 1_555 yes
C(1) Ir(1) S(1) C(14) 171.5(8) 1_555 1_555 1_555 1_555 yes
C(1) Ir(1) C(2) C(3) -112(1) 1_555 1_555 1_555 1_555 yes
C(1) Ir(1) C(2) C(7) 126(2) 1_555 1_555 1_555 1_555 yes
C(1) Ir(1) C(3) C(2) 40(1) 1_555 1_555 1_555 1_555 yes
C(1) Ir(1) C(3) C(4) -86(1) 1_555 1_555 1_555 1_555 yes
C(1) Ir(1) C(3) C(8) 156(2) 1_555 1_555 1_555 1_555 yes
C(1) Ir(1) C(4) C(3) 77(1) 1_555 1_555 1_555 1_555 yes
C(1) Ir(1) C(4) C(5) -40(1) 1_555 1_555 1_555 1_555 yes
C(1) Ir(1) C(4) C(9) -150(2) 1_555 1_555 1_555 1_555 yes
C(1) Ir(1) C(5) C(4) 111(1) 1_555 1_555 1_555 1_555 yes
C(1) Ir(1) C(5) C(10) -122(2) 1_555 1_555 1_555 1_555 yes
C(1) C(2) Ir(1) C(3) 112(1) 1_555 1_555 1_555 1_555 yes
C(1) C(2) Ir(1) C(4) 82(1) 1_555 1_555 1_555 1_555 yes
C(1) C(2) Ir(1) C(5) 36(1) 1_555 1_555 1_555 1_555 yes
C(1) C(2) C(3) C(4) 2(2) 1_555 1_555 1_555 1_555 yes
C(1) C(2) C(3) C(8) -174(1) 1_555 1_555 1_555 1_555 yes
C(1) C(5) Ir(1) C(2) -34.7(9) 1_555 1_555 1_555 1_555 yes
C(1) C(5) Ir(1) C(3) -78(1) 1_555 1_555 1_555 1_555 yes
C(1) C(5) Ir(1) C(4) -111(1) 1_555 1_555 1_555 1_555 yes
C(1) C(5) C(4) C(3) 0(1) 1_555 1_555 1_555 1_555 yes
C(1) C(5) C(4) C(9) 180.0 1_555 1_555 1_555 1_555 yes
C(2) Ir(1) S(1) C(11) -47.4(8) 1_555 1_555 1_555 1_555 yes
C(2) Ir(1) S(1) C(14) -152.9(8) 1_555 1_555 1_555 1_555 yes
C(2) Ir(1) C(1) C(5) 122(1) 1_555 1_555 1_555 1_555 yes
C(2) Ir(1) C(1) C(6) -122(2) 1_555 1_555 1_555 1_555 yes
C(2) Ir(1) C(3) C(4) -126(1) 1_555 1_555 1_555 1_555 yes
C(2) Ir(1) C(3) C(8) 116(2) 1_555 1_555 1_555 1_555 yes
C(2) Ir(1) C(4) C(3) 34(1) 1_555 1_555 1_555 1_555 yes
C(2) Ir(1) C(4) C(5) -83(1) 1_555 1_555 1_555 1_555 yes
C(2) Ir(1) C(4) C(9) 167(2) 1_555 1_555 1_555 1_555 yes
C(2) Ir(1) C(5) C(4) 76(1) 1_555 1_555 1_555 1_555 yes
C(2) Ir(1) C(5) C(10) -156(2) 1_555 1_555 1_555 1_555 yes
C(2) C(1) Ir(1) C(3) -41(1) 1_555 1_555 1_555 1_555 yes
C(2) C(1) Ir(1) C(4) -79(1) 1_555 1_555 1_555 1_555 yes
C(2) C(1) Ir(1) C(5) -122(1) 1_555 1_555 1_555 1_555 yes
C(2) C(1) C(5) C(4) 2(2) 1_555 1_555 1_555 1_555 yes
C(2) C(1) C(5) C(10) -174(2) 1_555 1_555 1_555 1_555 yes
C(2) C(3) Ir(1) C(4) 126(1) 1_555 1_555 1_555 1_555 yes
C(2) C(3) Ir(1) C(5) 85(1) 1_555 1_555 1_555 1_555 yes
C(2) C(3) C(4) C(5) -1(2) 1_555 1_555 1_555 1_555 yes
C(2) C(3) C(4) C(9) 178(2) 1_555 1_555 1_555 1_555 yes
C(3) Ir(1) S(1) C(11) -45(1) 1_555 1_555 1_555 1_555 yes
C(3) Ir(1) S(1) C(14) -151(1) 1_555 1_555 1_555 1_555 yes
C(3) Ir(1) C(1) C(5) 81(1) 1_555 1_555 1_555 1_555 yes
C(3) Ir(1) C(1) C(6) -163(2) 1_555 1_555 1_555 1_555 yes
C(3) Ir(1) C(2) C(7) -120(2) 1_555 1_555 1_555 1_555 yes
C(3) Ir(1) C(4) C(5) -118(1) 1_555 1_555 1_555 1_555 yes
C(3) Ir(1) C(4) C(9) 132(2) 1_555 1_555 1_555 1_555 yes
C(3) Ir(1) C(5) C(4) 33(1) 1_555 1_555 1_555 1_555 yes
C(3) Ir(1) C(5) C(10) 159(2) 1_555 1_555 1_555 1_555 yes
C(3) C(2) Ir(1) C(4) -30(1) 1_555 1_555 1_555 1_555 yes
C(3) C(2) Ir(1) C(5) -76(1) 1_555 1_555 1_555 1_555 yes
C(3) C(2) C(1) C(5) -2(2) 1_555 1_555 1_555 1_555 yes
C(3) C(2) C(1) C(6) -171(2) 1_555 1_555 1_555 1_555 yes
C(3) C(4) Ir(1) C(5) 118(1) 1_555 1_555 1_555 1_555 yes
C(3) C(4) C(5) C(10) 176(2) 1_555 1_555 1_555 1_555 yes
C(4) Ir(1) S(1) C(11) -119(1) 1_555 1_555 1_555 1_555 yes
C(4) Ir(1) S(1) C(14) 134(1) 1_555 1_555 1_555 1_555 yes
C(4) Ir(1) C(1) C(5) 43.3(10) 1_555 1_555 1_555 1_555 yes
C(4) Ir(1) C(1) C(6) 158(2) 1_555 1_555 1_555 1_555 yes
C(4) Ir(1) C(2) C(7) -150(2) 1_555 1_555 1_555 1_555 yes
C(4) Ir(1) C(3) C(8) -116(2) 1_555 1_555 1_555 1_555 yes
C(4) Ir(1) C(5) C(10) 126(2) 1_555 1_555 1_555 1_555 yes
C(4) C(3) Ir(1) C(5) -41(1) 1_555 1_555 1_555 1_555 yes
C(4) C(3) C(2) C(7) -176(2) 1_555 1_555 1_555 1_555 yes
C(4) C(5) C(1) C(6) 171(2) 1_555 1_555 1_555 1_555 yes
C(5) Ir(1) S(1) C(11) -119.9(8) 1_555 1_555 1_555 1_555 yes
C(5) Ir(1) S(1) C(14) 134.6(9) 1_555 1_555 1_555 1_555 yes
C(5) Ir(1) C(1) C(6) 115(2) 1_555 1_555 1_555 1_555 yes
C(5) Ir(1) C(2) C(7) 162(1) 1_555 1_555 1_555 1_555 yes
C(5) Ir(1) C(3) C(8) -158(2) 1_555 1_555 1_555 1_555 yes
C(5) Ir(1) C(4) C(9) -109(2) 1_555 1_555 1_555 1_555 yes
C(5) C(1) C(2) C(7) 176(2) 1_555 1_555 1_555 1_555 yes
C(5) C(4) C(3) C(8) 175(1) 1_555 1_555 1_555 1_555 yes
C(6) C(1) C(2) C(7) 7(3) 1_555 1_555 1_555 1_555 yes
C(6) C(1) C(5) C(10) -5(3) 1_555 1_555 1_555 1_555 yes
C(7) C(2) C(3) C(8) 6(3) 1_555 1_555 1_555 1_555 yes
C(8) C(3) C(4) C(9) -4(3) 1_555 1_555 1_555 1_555 yes
C(9) C(4) C(5) C(10) -3(3) 1_555 1_555 1_555 1_555 yes
C(11) S(1) C(14) C(13) 66(1) 1_555 1_555 1_555 1_555 yes
C(11) S(2) Ir(2) C(15) -153(1) 1_555 1_555 1_555 1_555 yes
C(11) S(2) Ir(2) C(16) -168(2) 1_555 1_555 1_555 1_555 yes
C(11) S(2) Ir(2) C(17) 125(1) 1_555 1_555 1_555 1_555 yes
C(11) S(2) Ir(2) C(18) 133(1) 1_555 1_555 1_555 1_555 yes
C(11) S(2) Ir(2) C(19) 167.5(9) 1_555 1_555 1_555 1_555 yes
C(11) S(2) C(12) C(13) -60(1) 1_555 1_555 1_555 1_555 yes
C(12) S(2) Ir(2) C(15) -48(1) 1_555 1_555 1_555 1_555 yes
C(12) S(2) Ir(2) C(16) -63(2) 1_555 1_555 1_555 1_555 yes
C(12) S(2) Ir(2) C(17) -128(1) 1_555 1_555 1_555 1_555 yes
C(12) S(2) Ir(2) C(18) -120(1) 1_555 1_555 1_555 1_555 yes
C(12) S(2) Ir(2) C(19) -87.0(9) 1_555 1_555 1_555 1_555 yes
C(15) Ir(2) C(16) C(17) -120(2) 1_555 1_555 1_555 1_555 yes
C(15) Ir(2) C(16) C(21) 150(3) 1_555 1_555 1_555 1_555 yes
C(15) Ir(2) C(17) C(16) 40(1) 1_555 1_555 1_555 1_555 yes
C(15) Ir(2) C(17) C(18) -83(2) 1_555 1_555 1_555 1_555 yes
C(15) Ir(2) C(17) C(22) 170(3) 1_555 1_555 1_555 1_555 yes
C(15) Ir(2) C(18) C(17) 81(2) 1_555 1_555 1_555 1_555 yes
C(15) Ir(2) C(18) C(19) -43(1) 1_555 1_555 1_555 1_555 yes
C(15) Ir(2) C(18) C(23) -138(3) 1_555 1_555 1_555 1_555 yes
C(15) Ir(2) C(19) C(18) 113(2) 1_555 1_555 1_555 1_555 yes
C(15) Ir(2) C(19) C(24) -120(4) 1_555 1_555 1_555 1_555 yes
C(15) C(16) Ir(2) C(17) 120(2) 1_555 1_555 1_555 1_555 yes
C(15) C(16) Ir(2) C(18) 88(1) 1_555 1_555 1_555 1_555 yes
C(15) C(16) Ir(2) C(19) 46(1) 1_555 1_555 1_555 1_555 yes
C(15) C(16) C(17) C(18) -1(3) 1_555 1_555 1_555 1_555 yes
C(15) C(16) C(17) C(22) 178(4) 1_555 1_555 1_555 1_555 yes
C(15) C(19) Ir(2) C(16) -46(1) 1_555 1_555 1_555 1_555 yes
C(15) C(19) Ir(2) C(17) -83(1) 1_555 1_555 1_555 1_555 yes
C(15) C(19) Ir(2) C(18) -113(2) 1_555 1_555 1_555 1_555 yes
C(15) C(19) C(18) C(17) 0(3) 1_555 1_555 1_555 1_555 yes
C(15) C(19) C(18) C(23) -176(2) 1_555 1_555 1_555 1_555 yes
C(16) Ir(2) C(15) C(19) 105(1) 1_555 1_555 1_555 1_555 yes
C(16) Ir(2) C(15) C(20) -119(4) 1_555 1_555 1_555 1_555 yes
C(16) Ir(2) C(17) C(18) -123(2) 1_555 1_555 1_555 1_555 yes
C(16) Ir(2) C(17) C(22) 130(4) 1_555 1_555 1_555 1_555 yes
C(16) Ir(2) C(18) C(17) 32(1) 1_555 1_555 1_555 1_555 yes
C(16) Ir(2) C(18) C(19) -91(1) 1_555 1_555 1_555 1_555 yes
C(16) Ir(2) C(18) C(23) 173(3) 1_555 1_555 1_555 1_555 yes
C(16) Ir(2) C(19) C(18) 67(1) 1_555 1_555 1_555 1_555 yes
C(16) Ir(2) C(19) C(24) -166(4) 1_555 1_555 1_555 1_555 yes
C(16) C(15) Ir(2) C(17) -31(1) 1_555 1_555 1_555 1_555 yes
C(16) C(15) Ir(2) C(18) -66(1) 1_555 1_555 1_555 1_555 yes
C(16) C(15) Ir(2) C(19) -105(1) 1_555 1_555 1_555 1_555 yes
C(16) C(15) C(19) C(18) -1(2) 1_555 1_555 1_555 1_555 yes
C(16) C(15) C(19) C(24) -172(4) 1_555 1_555 1_555 1_555 yes
C(16) C(17) Ir(2) C(18) 123(2) 1_555 1_555 1_555 1_555 yes
C(16) C(17) Ir(2) C(19) 88(1) 1_555 1_555 1_555 1_555 yes
C(16) C(17) C(18) C(19) 0(4) 1_555 1_555 1_555 1_555 yes
C(16) C(17) C(18) C(23) 175(4) 1_555 1_555 1_555 1_555 yes
C(17) Ir(2) C(15) C(19) 73(1) 1_555 1_555 1_555 1_555 yes
C(17) Ir(2) C(15) C(20) -150(4) 1_555 1_555 1_555 1_555 yes
C(17) Ir(2) C(16) C(21) -88(3) 1_555 1_555 1_555 1_555 yes
C(17) Ir(2) C(18) C(19) -124(2) 1_555 1_555 1_555 1_555 yes
C(17) Ir(2) C(18) C(23) 140(4) 1_555 1_555 1_555 1_555 yes
C(17) Ir(2) C(19) C(18) 30(1) 1_555 1_555 1_555 1_555 yes
C(17) Ir(2) C(19) C(24) 156(4) 1_555 1_555 1_555 1_555 yes
C(17) C(16) Ir(2) C(18) -31(1) 1_555 1_555 1_555 1_555 yes
C(17) C(16) Ir(2) C(19) -74(1) 1_555 1_555 1_555 1_555 yes
C(17) C(16) C(15) C(19) 1(2) 1_555 1_555 1_555 1_555 yes
C(17) C(16) C(15) C(20) -169(4) 1_555 1_555 1_555 1_555 yes
C(17) C(18) Ir(2) C(19) 124(2) 1_555 1_555 1_555 1_555 yes
C(17) C(18) C(19) C(24) 171(4) 1_555 1_555 1_555 1_555 yes
C(18) Ir(2) C(15) C(19) 38(1) 1_555 1_555 1_555 1_555 yes
C(18) Ir(2) C(15) C(20) 173(4) 1_555 1_555 1_555 1_555 yes
C(18) Ir(2) C(16) C(21) -120(3) 1_555 1_555 1_555 1_555 yes
C(18) Ir(2) C(17) C(22) -105(4) 1_555 1_555 1_555 1_555 yes
C(18) Ir(2) C(19) C(24) 126(4) 1_555 1_555 1_555 1_555 yes
C(18) C(17) Ir(2) C(19) -35(2) 1_555 1_555 1_555 1_555 yes
C(18) C(17) C(16) C(21) 174(3) 1_555 1_555 1_555 1_555 yes
C(18) C(19) C(15) C(20) 167(5) 1_555 1_555 1_555 1_555 yes
C(19) Ir(2) C(15) C(20) 135(4) 1_555 1_555 1_555 1_555 yes
C(19) Ir(2) C(16) C(21) -162(3) 1_555 1_555 1_555 1_555 yes
C(19) Ir(2) C(17) C(22) -140(3) 1_555 1_555 1_555 1_555 yes
C(19) Ir(2) C(18) C(23) -95(3) 1_555 1_555 1_555 1_555 yes
C(19) C(15) C(16) C(21) -168(6) 1_555 1_555 1_555 1_555 yes
C(19) C(18) C(17) C(22) -179(3) 1_555 1_555 1_555 1_555 yes
C(20) C(15) C(16) C(21) 20(8) 1_555 1_555 1_555 1_555 yes
C(20) C(15) C(19) C(24) -3(7) 1_555 1_555 1_555 1_555 yes
C(21) C(16) C(17) C(22) -6(5) 1_555 1_555 1_555 1_555 yes
C(22) C(17) C(18) C(23) -4(6) 1_555 1_555 1_555 1_555 yes
C(23) C(18) C(19) C(24) -5(5) 1_555 1_555 1_555 1_555 yes
